data_4304593
loop_
_publ_author_name
'Chelladurai Ganesamoorthy'
'Maravanji S. Balakrishna'
'Joel T. Mague'
'Heikki M. Tuononen'

_publ_section_title
;
Bi-, Tetra-, and Hexanuclear AuI and Binuclear AgI Complexes and
AgI Coordination Polymers Containing Phenylaminobis(phosphonite),
PhN{P(OC6H4OMe-o)2}2, and Pyridyl Ligands
;
_journal_name_full 'Inorganic Chemistry'
_journal_page_first 2764
_journal_page_last 2776
_journal_paper_doi 10.1021/ic702133f
_journal_volume 47
_journal_year 2008
_chemical_formula_moiety 'C38 H37 Ag2 Cl2 N3 O16 P2'
_chemical_formula_sum 'C38 H37 Ag2 Cl2 N3 O16 P2'
_chemical_formula_weight 1140.29
_chemical_name_systematic
; 
 catena-poly{[(1,2-\m-perchlorato-1\kO,2\kO)(2-perchlorato
-\kO)(\m-bis(bis(2-methoxy-phenoxy)phosphino)phenylamine-
1\kP,2\kP')disilver(I)]-1:2-\m-pyrazine}
;
_space_group_IT_number 61
_symmetry_cell_setting orthorhombic
_symmetry_space_group_name_Hall '-P 2ac 2ab'
_symmetry_space_group_name_H-M 'P b c a'
_atom_sites_solution_hydrogens geom
_atom_sites_solution_primary direct
_atom_sites_solution_secondary difmap
_audit_creation_method SHELXL-97
_cell_angle_alpha 90.00
_cell_angle_beta 90.00
_cell_angle_gamma 90.00
_cell_formula_units_Z 8
_cell_length_a 17.705(1)
_cell_length_b 19.206(1)
_cell_length_c 25.513(1)
_cell_measurement_reflns_used 9809
_cell_measurement_temperature 100(2)
_cell_measurement_theta_max 26.37
_cell_measurement_theta_min 2.27
_cell_volume 8675.5(7)
_computing_cell_refinement 'Bruker APEX2 (Bruker-AXS, 2006)'
_computing_data_collection 'Bruker APEX2 (Bruker-AXS, 2006)'
_computing_data_reduction 'Bruker SAINT+ (Bruker-AXS, 2006a)'
_computing_molecular_graphics 'Bruker APEX2 (Bruker-AXS, 2006)'
_computing_publication_material 'Bruker APEX2 (Bruker-AXS, 2006)'
_computing_structure_refinement 'SHELXL-97 (Sheldrick, 1997)'
_computing_structure_solution 'SHELXS-97 (Sheldrick, 1997)'
_diffrn_ambient_temperature 100(2)
_diffrn_measured_fraction_theta_full 0.998
_diffrn_measured_fraction_theta_max 0.998
_diffrn_measurement_device_type 'Bruker-AXS Smart APEX CCD area detector'
_diffrn_measurement_method 'phi and omega scans'
_diffrn_radiation_monochromator graphite
_diffrn_radiation_source 'fine-focus sealed tube'
_diffrn_radiation_type MoK\a
_diffrn_radiation_wavelength 0.71073
_diffrn_reflns_av_R_equivalents 0.1007
_diffrn_reflns_av_sigmaI/netI 0.0402
_diffrn_reflns_limit_h_max 22
_diffrn_reflns_limit_h_min -22
_diffrn_reflns_limit_k_max 23
_diffrn_reflns_limit_k_min -24
_diffrn_reflns_limit_l_max 31
_diffrn_reflns_limit_l_min -31
_diffrn_reflns_number 130027
_diffrn_reflns_theta_full 26.43
_diffrn_reflns_theta_max 26.43
_diffrn_reflns_theta_min 2.12
_exptl_absorpt_coefficient_mu 1.174
_exptl_absorpt_correction_T_max 0.9469
_exptl_absorpt_correction_T_min 0.8620
_exptl_absorpt_correction_type multi-scan
_exptl_absorpt_process_details 'SADABS (Sheldrick, 2007)'
_exptl_crystal_colour colourless
_exptl_crystal_density_diffrn 1.746
_exptl_crystal_density_method 'not measured'
_exptl_crystal_description Column
_exptl_crystal_F_000 4576
_exptl_crystal_size_max 0.15
_exptl_crystal_size_mid 0.09
_exptl_crystal_size_min 0.05
_refine_diff_density_max 0.591
_refine_diff_density_min -0.558
_refine_diff_density_rms 0.099
_refine_ls_extinction_method none
_refine_ls_goodness_of_fit_ref 1.041
_refine_ls_hydrogen_treatment constr
_refine_ls_matrix_type full
_refine_ls_number_parameters 572
_refine_ls_number_reflns 8905
_refine_ls_number_restraints 0
_refine_ls_restrained_S_all 1.041
_refine_ls_R_factor_all 0.0578
_refine_ls_R_factor_gt 0.0348
_refine_ls_shift/su_max 0.001
_refine_ls_shift/su_mean 0.000
_refine_ls_structure_factor_coef Fsqd
_refine_ls_weighting_details 'calc w=1/[\s^2^(Fo^2^)+(0.0189P)^2^+17.4847P] where P=(Fo^2^+2Fc^2^)/3'
_refine_ls_weighting_scheme calc
_refine_ls_wR_factor_gt 0.0635
_refine_ls_wR_factor_ref 0.0724
_reflns_number_gt 6746
_reflns_number_total 8905
_reflns_threshold_expression >2\s(I)
_cod_data_source_file ic702133f-file001_7.cif
_cod_data_source_block msb362_0m
_cod_depositor_comments
;
The following automatic conversions were performed:
'_symmetry_cell_setting' value 'Orthorhombic' changed to 'orthorhombic'
according to '/home/saulius/struct/CIF-dictionaries/cif_core.dic'
dictionary named 'cif_core.dic' version 2.4.1 from 2010-06-29.

Automatic conversion script
Id: cif_fix_enum 1527 2010-12-29 10:47:43Z saulius 
;
_cod_original_cell_volume 8675.6(8)
_cod_database_code 4304593

loop_
_symmetry_equiv_pos_as_xyz
'x, y, z'
'-x+1/2, -y, z+1/2'
'-x, y+1/2, -z+1/2'
'x+1/2, -y+1/2, -z'
'-x, -y, -z'
'x-1/2, y, -z-1/2'
'x, -y-1/2, z-1/2'
'-x-1/2, y-1/2, z'

loop_
_atom_site_label
_atom_site_type_symbol
_atom_site_fract_x
_atom_site_fract_y
_atom_site_fract_z
_atom_site_U_iso_or_equiv
_atom_site_adp_type
_atom_site_occupancy
_atom_site_symmetry_multiplicity
_atom_site_calc_flag
_atom_site_refinement_flags
_atom_site_disorder_assembly
_atom_site_disorder_group
Ag1 Ag 0.237358(15) 0.253011(15) 0.348759(10) 0.02158(7) Uani 1 1 d . . .
Ag2 Ag 0.069102(15) 0.208652(14) 0.319121(9) 0.02065(7) Uani 1 1 d . . .
P1 P 0.20863(5) 0.21247(5) 0.43304(3) 0.01371(18) Uani 1 1 d . . .
P2 P 0.04898(5) 0.19310(4) 0.41012(3) 0.01420(18) Uani 1 1 d . . .
O1 O 0.24488(12) 0.13763(11) 0.44773(8) 0.0161(5) Uani 1 1 d . . .
O2 O 0.28703(14) 0.09908(13) 0.35101(9) 0.0243(6) Uani 1 1 d . . .
O3 O 0.24145(13) 0.26144(11) 0.47868(8) 0.0177(5) Uani 1 1 d . . .
O4 O 0.17327(14) 0.38596(13) 0.48089(12) 0.0372(7) Uani 1 1 d . . .
O5 O 0.01314(13) 0.12017(12) 0.42844(9) 0.0184(5) Uani 1 1 d . . .
O6 O 0.05183(15) 0.04153(13) 0.34714(10) 0.0281(6) Uani 1 1 d . . .
O7 O -0.01345(12) 0.24597(13) 0.43323(8) 0.0184(5) Uani 1 1 d . . .
O8 O -0.15273(13) 0.26973(14) 0.40366(10) 0.0291(6) Uani 1 1 d . . .
N1 N 0.12025(14) 0.19761(13) 0.45364(10) 0.0124(6) Uani 1 1 d . . .
N2 N 0.33752(16) 0.25522(15) 0.29413(10) 0.0199(6) Uani 1 1 d . . .
N3 N 0.46416(16) 0.23480(15) 0.23104(10) 0.0188(6) Uani 1 1 d . . .
C1 C 0.32202(19) 0.12741(17) 0.43709(13) 0.0164(7) Uani 1 1 d . . .
C2 C 0.3738(2) 0.13579(19) 0.47658(14) 0.0239(8) Uani 1 1 d . . .
H2 H 0.3578 0.1493 0.5106 0.029 Uiso 1 1 calc R . .
C3 C 0.4502(2) 0.1243(2) 0.46614(15) 0.0287(9) Uani 1 1 d . . .
H3 H 0.4866 0.1291 0.4932 0.034 Uiso 1 1 calc R . .
C4 C 0.4723(2) 0.1059(2) 0.41627(16) 0.0291(9) Uani 1 1 d . . .
H4 H 0.5245 0.0993 0.4090 0.035 Uiso 1 1 calc R . .
C5 C 0.4199(2) 0.09686(18) 0.37649(14) 0.0233(8) Uani 1 1 d . . .
H5 H 0.4360 0.0837 0.3424 0.028 Uiso 1 1 calc R . .
C6 C 0.3439(2) 0.10718(17) 0.38677(13) 0.0176(7) Uani 1 1 d . . .
C7 C 0.3057(2) 0.0612(2) 0.30418(14) 0.0330(10) Uani 1 1 d . . .
H7A H 0.3439 0.0870 0.2843 0.050 Uiso 1 1 calc R . .
H7B H 0.2603 0.0554 0.2827 0.050 Uiso 1 1 calc R . .
H7C H 0.3257 0.0153 0.3137 0.050 Uiso 1 1 calc R . .
C8 C 0.28341(19) 0.32117(17) 0.46576(12) 0.0170(7) Uani 1 1 d . . .
C9 C 0.3595(2) 0.3160(2) 0.45448(14) 0.0252(8) Uani 1 1 d . . .
H9 H 0.3834 0.2717 0.4543 0.030 Uiso 1 1 calc R . .
C10 C 0.4009(2) 0.3755(2) 0.44335(15) 0.0320(10) Uani 1 1 d . . .
H10 H 0.4533 0.3722 0.4358 0.038 Uiso 1 1 calc R . .
C11 C 0.3657(2) 0.4393(2) 0.44326(15) 0.0320(10) Uani 1 1 d . . .
H11 H 0.3939 0.4799 0.4348 0.038 Uiso 1 1 calc R . .
C12 C 0.2897(2) 0.4451(2) 0.45531(16) 0.0310(9) Uani 1 1 d . . .
H12 H 0.2660 0.4895 0.4553 0.037 Uiso 1 1 calc R . .
C13 C 0.2481(2) 0.3858(2) 0.46737(14) 0.0253(8) Uani 1 1 d . . .
C14 C 0.1387(2) 0.4533(2) 0.4877(2) 0.0530(14) Uani 1 1 d . . .
H14A H 0.1674 0.4802 0.5136 0.080 Uiso 1 1 calc R . .
H14B H 0.0866 0.4473 0.5000 0.080 Uiso 1 1 calc R . .
H14C H 0.1384 0.4782 0.4542 0.080 Uiso 1 1 calc R . .
C15 C 0.10770(17) 0.18087(17) 0.50899(12) 0.0131(7) Uani 1 1 d . . .
C16 C 0.11577(18) 0.11285(18) 0.52589(13) 0.0174(7) Uani 1 1 d . . .
H16 H 0.1269 0.0768 0.5016 0.021 Uiso 1 1 calc R . .
C17 C 0.10742(19) 0.09777(19) 0.57880(13) 0.0205(8) Uani 1 1 d . . .
H17 H 0.1130 0.0513 0.5909 0.025 Uiso 1 1 calc R . .
C18 C 0.09098(19) 0.1506(2) 0.61400(13) 0.0217(8) Uani 1 1 d . . .
H18 H 0.0862 0.1402 0.6503 0.026 Uiso 1 1 calc R . .
C19 C 0.08153(19) 0.21838(19) 0.59655(13) 0.0220(8) Uani 1 1 d . . .
H19 H 0.0689 0.2542 0.6207 0.026 Uiso 1 1 calc R . .
C20 C 0.09054(17) 0.23384(18) 0.54365(13) 0.0170(7) Uani 1 1 d . . .
H20 H 0.0850 0.2803 0.5315 0.020 Uiso 1 1 calc R . .
C21 C -0.04506(19) 0.09359(18) 0.39589(13) 0.0190(7) Uani 1 1 d . . .
C22 C -0.1192(2) 0.10705(18) 0.40763(14) 0.0231(8) Uani 1 1 d . . .
H22 H -0.1320 0.1346 0.4373 0.028 Uiso 1 1 calc R . .
C23 C -0.1758(2) 0.0797(2) 0.37543(15) 0.0290(9) Uani 1 1 d . . .
H23 H -0.2274 0.0887 0.3828 0.035 Uiso 1 1 calc R . .
C24 C -0.1558(2) 0.0395(2) 0.33286(14) 0.0314(10) Uani 1 1 d . . .
H24 H -0.1942 0.0210 0.3110 0.038 Uiso 1 1 calc R . .
C25 C -0.0806(2) 0.02556(19) 0.32125(14) 0.0286(9) Uani 1 1 d . . .
H25 H -0.0679 -0.0020 0.2916 0.034 Uiso 1 1 calc R . .
C26 C -0.0242(2) 0.05220(18) 0.35335(13) 0.0221(8) Uani 1 1 d . . .
C27 C 0.0740(3) -0.0104(2) 0.30998(17) 0.0468(12) Uani 1 1 d . . .
H27A H 0.0485 -0.0544 0.3182 0.070 Uiso 1 1 calc R . .
H27B H 0.1288 -0.0171 0.3117 0.070 Uiso 1 1 calc R . .
H27C H 0.0598 0.0046 0.2746 0.070 Uiso 1 1 calc R . .
C28 C -0.0279(2) 0.30858(19) 0.40521(14) 0.0244(8) Uani 1 1 d . . .
C29 C 0.0297(2) 0.3549(2) 0.39491(15) 0.0314(9) Uani 1 1 d . . .
H29 H 0.0800 0.3452 0.4054 0.038 Uiso 1 1 calc R . .
C30 C 0.0118(3) 0.4163(2) 0.36858(19) 0.0467(12) Uani 1 1 d . . .
H30 H 0.0503 0.4491 0.3605 0.056 Uiso 1 1 calc R . .
C31 C -0.0617(3) 0.4293(2) 0.35440(18) 0.0503(13) Uani 1 1 d . . .
H31 H -0.0734 0.4715 0.3368 0.060 Uiso 1 1 calc R . .
C32 C -0.1192(3) 0.3823(2) 0.36503(16) 0.0407(11) Uani 1 1 d . . .
H32 H -0.1696 0.3922 0.3547 0.049 Uiso 1 1 calc R . .
C33 C -0.1023(2) 0.3205(2) 0.39086(14) 0.0267(9) Uani 1 1 d . . .
C34 C -0.2307(2) 0.2826(3) 0.39172(16) 0.0418(11) Uani 1 1 d . . .
H34A H -0.2482 0.3235 0.4112 0.063 Uiso 1 1 calc R . .
H34B H -0.2610 0.2420 0.4017 0.063 Uiso 1 1 calc R . .
H34C H -0.2363 0.2911 0.3540 0.063 Uiso 1 1 calc R . .
C35 C 0.4065(2) 0.2750(2) 0.30946(13) 0.0266(9) Uani 1 1 d . . .
H35 H 0.4126 0.2966 0.3427 0.032 Uiso 1 1 calc R . .
C36 C 0.4692(2) 0.2649(2) 0.27792(13) 0.0278(9) Uani 1 1 d . . .
H36 H 0.5172 0.2799 0.2901 0.033 Uiso 1 1 calc R . .
C37 C 0.3952(2) 0.21625(19) 0.21566(13) 0.0221(8) Uani 1 1 d . . .
H37 H 0.3893 0.1950 0.1823 0.027 Uiso 1 1 calc R . .
C38 C 0.3317(2) 0.22676(18) 0.24654(13) 0.0224(8) Uani 1 1 d . . .
H38 H 0.2834 0.2135 0.2337 0.027 Uiso 1 1 calc R . .
Cl1 Cl 0.16843(6) 0.36299(5) 0.27097(4) 0.0291(2) Uani 1 1 d . . .
O9 O 0.19351(16) 0.38036(14) 0.32316(10) 0.0359(7) Uani 1 1 d . . .
O10 O 0.15802(14) 0.28766(13) 0.26940(9) 0.0268(6) Uani 1 1 d . . .
O11 O 0.09876(17) 0.39595(15) 0.25947(11) 0.0437(8) Uani 1 1 d . . .
O12 O 0.22421(19) 0.38221(16) 0.23311(12) 0.0509(9) Uani 1 1 d . . .
Cl2 Cl 0.13383(5) 0.12138(5) 0.21219(3) 0.0260(2) Uani 1 1 d . . .
O13 O 0.15076(14) 0.13989(13) 0.26645(9) 0.0238(6) Uani 1 1 d . . .
O14 O 0.05409(17) 0.1198(2) 0.20600(14) 0.0650(11) Uani 1 1 d . . .
O15 O 0.16569(15) 0.05438(13) 0.20141(10) 0.0316(6) Uani 1 1 d . . .
O16 O 0.1676(2) 0.17220(16) 0.17835(11) 0.0533(9) Uani 1 1 d . . .

loop_
_atom_site_aniso_label
_atom_site_aniso_U_11
_atom_site_aniso_U_22
_atom_site_aniso_U_33
_atom_site_aniso_U_23
_atom_site_aniso_U_13
_atom_site_aniso_U_12
Ag1 0.02134(13) 0.02715(15) 0.01625(12) 0.00604(11) 0.00408(10) 0.00141(12)
Ag2 0.02155(14) 0.02651(15) 0.01388(12) 0.00198(11) -0.00211(10) -0.00049(12)
P1 0.0138(4) 0.0141(5) 0.0132(4) 0.0004(3) 0.0003(3) -0.0006(4)
P2 0.0140(4) 0.0147(5) 0.0140(4) 0.0010(3) -0.0019(3) 0.0000(3)
O1 0.0145(12) 0.0117(12) 0.0223(12) 0.0032(9) 0.0023(9) 0.0034(9)
O2 0.0275(14) 0.0261(14) 0.0193(13) -0.0074(11) -0.0057(11) 0.0058(11)
O3 0.0220(12) 0.0143(12) 0.0167(11) -0.0001(9) 0.0007(10) -0.0047(10)
O4 0.0194(14) 0.0191(15) 0.073(2) 0.0113(14) 0.0049(14) 0.0025(12)
O5 0.0192(13) 0.0152(13) 0.0209(12) 0.0025(10) -0.0034(10) -0.0045(10)
O6 0.0349(16) 0.0204(14) 0.0290(14) -0.0019(11) 0.0089(12) -0.0009(12)
O7 0.0144(11) 0.0218(13) 0.0192(12) 0.0032(10) -0.0002(9) 0.0045(11)
O8 0.0150(13) 0.0391(17) 0.0331(15) -0.0058(12) -0.0019(11) 0.0066(11)
N1 0.0143(14) 0.0129(15) 0.0099(13) -0.0003(10) -0.0008(10) 0.0005(11)
N2 0.0221(15) 0.0206(16) 0.0171(14) 0.0021(12) 0.0027(12) 0.0014(14)
N3 0.0206(15) 0.0224(17) 0.0133(14) -0.0006(11) 0.0010(11) -0.0001(13)
C1 0.0155(17) 0.0121(18) 0.0216(18) 0.0013(13) 0.0028(13) -0.0003(14)
C2 0.025(2) 0.025(2) 0.0209(18) -0.0038(15) -0.0043(15) 0.0068(16)
C3 0.023(2) 0.028(2) 0.036(2) -0.0038(17) -0.0129(16) 0.0035(17)
C4 0.017(2) 0.025(2) 0.045(2) -0.0048(18) 0.0024(17) 0.0023(16)
C5 0.024(2) 0.0175(19) 0.029(2) -0.0017(15) 0.0076(16) 0.0008(16)
C6 0.0240(19) 0.0092(17) 0.0196(17) 0.0004(13) 0.0007(14) 0.0017(14)
C7 0.047(3) 0.028(2) 0.023(2) -0.0099(17) -0.0074(18) 0.011(2)
C8 0.0200(18) 0.0131(18) 0.0180(17) 0.0013(13) 0.0016(13) -0.0055(14)
C9 0.021(2) 0.024(2) 0.031(2) -0.0078(16) 0.0080(16) -0.0033(16)
C10 0.023(2) 0.032(2) 0.041(2) -0.0128(18) 0.0111(17) -0.0111(18)
C11 0.035(2) 0.027(2) 0.034(2) -0.0082(17) 0.0118(18) -0.0151(19)
C12 0.030(2) 0.020(2) 0.043(2) 0.0022(17) 0.0023(18) -0.0044(17)
C13 0.0169(19) 0.026(2) 0.033(2) 0.0052(16) -0.0010(15) -0.0072(16)
C14 0.028(3) 0.025(3) 0.106(4) 0.011(3) 0.012(3) 0.006(2)
C15 0.0111(16) 0.0171(18) 0.0111(15) -0.0011(12) -0.0008(12) -0.0026(13)
C16 0.0143(17) 0.0209(19) 0.0170(17) 0.0012(14) 0.0011(13) -0.0003(14)
C17 0.0150(18) 0.026(2) 0.0208(18) 0.0072(15) 0.0021(14) 0.0004(15)
C18 0.0181(18) 0.034(2) 0.0127(16) 0.0044(15) 0.0008(13) -0.0031(16)
C19 0.0182(18) 0.029(2) 0.0186(17) -0.0060(15) 0.0033(14) -0.0031(16)
C20 0.0120(16) 0.0180(19) 0.0209(17) 0.0003(13) -0.0003(13) -0.0008(13)
C21 0.0206(18) 0.0164(18) 0.0199(18) 0.0047(14) -0.0057(14) -0.0057(15)
C22 0.027(2) 0.0185(19) 0.0236(19) 0.0029(15) -0.0064(15) -0.0021(16)
C23 0.022(2) 0.027(2) 0.038(2) 0.0110(18) -0.0099(17) -0.0066(17)
C24 0.040(2) 0.028(2) 0.026(2) 0.0101(16) -0.0177(17) -0.0141(19)
C25 0.049(3) 0.019(2) 0.0177(18) 0.0035(15) -0.0050(17) -0.0085(18)
C26 0.031(2) 0.0170(19) 0.0185(18) 0.0047(14) -0.0008(15) -0.0036(16)
C27 0.065(3) 0.027(2) 0.048(3) -0.009(2) 0.028(2) 0.000(2)
C28 0.029(2) 0.024(2) 0.0200(18) -0.0013(15) -0.0018(15) 0.0068(17)
C29 0.033(2) 0.020(2) 0.041(2) 0.0008(17) 0.0072(18) 0.0038(18)
C30 0.057(3) 0.020(2) 0.063(3) 0.006(2) 0.016(2) 0.005(2)
C31 0.070(4) 0.033(3) 0.047(3) 0.013(2) 0.013(3) 0.022(3)
C32 0.050(3) 0.039(3) 0.033(2) 0.0027(19) -0.001(2) 0.023(2)
C33 0.028(2) 0.031(2) 0.0208(19) -0.0044(16) 0.0003(15) 0.0080(18)
C34 0.018(2) 0.067(3) 0.041(2) -0.015(2) -0.0063(17) 0.015(2)
C35 0.026(2) 0.040(2) 0.0145(17) -0.0066(16) 0.0028(14) -0.0065(17)
C36 0.022(2) 0.042(3) 0.0192(18) -0.0081(17) -0.0007(14) -0.0068(18)
C37 0.028(2) 0.024(2) 0.0138(16) -0.0040(14) -0.0028(14) -0.0015(17)
C38 0.023(2) 0.026(2) 0.0186(17) -0.0016(15) -0.0007(15) -0.0015(16)
Cl1 0.0399(6) 0.0219(5) 0.0255(5) 0.0053(4) -0.0008(4) 0.0016(4)
O9 0.0515(19) 0.0282(16) 0.0279(15) 0.0001(12) -0.0123(13) 0.0021(14)
O10 0.0337(15) 0.0183(14) 0.0284(14) 0.0038(11) 0.0030(11) -0.0019(12)
O11 0.052(2) 0.0372(18) 0.0421(18) 0.0081(14) -0.0139(15) 0.0185(15)
O12 0.064(2) 0.0414(19) 0.0473(19) 0.0132(15) 0.0179(16) -0.0124(17)
Cl2 0.0268(5) 0.0302(5) 0.0211(4) -0.0034(4) -0.0032(4) 0.0034(4)
O13 0.0304(15) 0.0228(14) 0.0182(12) -0.0037(10) -0.0007(11) 0.0045(11)
O14 0.0261(18) 0.101(3) 0.068(2) -0.044(2) -0.0181(16) 0.0161(18)
O15 0.0353(16) 0.0248(15) 0.0348(15) -0.0097(12) 0.0036(12) 0.0019(13)
O16 0.096(3) 0.0386(19) 0.0255(15) 0.0115(14) 0.0115(17) 0.0017(18)

loop_
_atom_type_symbol
_atom_type_description
_atom_type_scat_dispersion_real
_atom_type_scat_dispersion_imag
_atom_type_scat_source
C C 0.0033 0.0016 'International Tables Vol C Tables 4.2.6.8 and 6.1.1.4'
H H 0.0000 0.0000 'International Tables Vol C Tables 4.2.6.8 and 6.1.1.4'
N N 0.0061 0.0033 'International Tables Vol C Tables 4.2.6.8 and 6.1.1.4'
O O 0.0106 0.0060 'International Tables Vol C Tables 4.2.6.8 and 6.1.1.4'
P P 0.1023 0.0942 'International Tables Vol C Tables 4.2.6.8 and 6.1.1.4'
Cl Cl 0.1484 0.1585 'International Tables Vol C Tables 4.2.6.8 and 6.1.1.4'
Ag Ag -0.8971 1.1015 'International Tables Vol C Tables 4.2.6.8 and 6.1.1.4'

loop_
_geom_angle_atom_site_label_1
_geom_angle_atom_site_label_2
_geom_angle_atom_site_label_3
_geom_angle
_geom_angle_site_symmetry_1
_geom_angle_site_symmetry_3
_geom_angle_publ_flag
N2 Ag1 P1 138.07(7) . . ?
N2 Ag1 O10 86.42(9) . . ?
P1 Ag1 O10 134.04(6) . . ?
N2 Ag1 Ag2 126.35(7) . . ?
P1 Ag1 Ag2 85.76(2) . . ?
O10 Ag1 Ag2 50.77(6) . . ?
N3 Ag2 P2 116.71(7) 6_556 . ?
N3 Ag2 O13 107.27(9) 6_556 . ?
P2 Ag2 O13 125.19(6) . . ?
N3 Ag2 O10 95.30(9) 6_556 . ?
P2 Ag2 O10 131.41(6) . . ?
O13 Ag2 O10 70.78(8) . . ?
N3 Ag2 Ag1 145.49(7) 6_556 . ?
P2 Ag2 Ag1 86.66(2) . . ?
O13 Ag2 Ag1 73.39(6) . . ?
O10 Ag2 Ag1 51.46(6) . . ?
O3 P1 O1 102.05(12) . . ?
O3 P1 N1 102.15(12) . . ?
O1 P1 N1 98.42(13) . . ?
O3 P1 Ag1 113.10(9) . . ?
O1 P1 Ag1 114.94(9) . . ?
N1 P1 Ag1 123.18(9) . . ?
O5 P2 O7 99.89(13) . . ?
O5 P2 N1 98.57(12) . . ?
O7 P2 N1 103.90(12) . . ?
O5 P2 Ag2 117.03(9) . . ?
O7 P2 Ag2 112.47(9) . . ?
N1 P2 Ag2 121.84(10) . . ?
C1 O1 P1 117.7(2) . . ?
C6 O2 C7 116.2(3) . . ?
C8 O3 P1 119.94(19) . . ?
C13 O4 C14 116.3(3) . . ?
C21 O5 P2 115.5(2) . . ?
C26 O6 C27 116.7(3) . . ?
C28 O7 P2 118.2(2) . . ?
C33 O8 C34 117.1(3) . . ?
C15 N1 P1 118.8(2) . . ?
C15 N1 P2 120.7(2) . . ?
P1 N1 P2 120.15(15) . . ?
C38 N2 C35 116.9(3) . . ?
C38 N2 Ag1 119.6(2) . . ?
C35 N2 Ag1 122.8(2) . . ?
C37 N3 C36 116.3(3) . . ?
C37 N3 Ag2 121.0(2) . 6_656 ?
C36 N3 Ag2 122.5(2) . 6_656 ?
C2 C1 C6 121.5(3) . . ?
C2 C1 O1 119.4(3) . . ?
C6 C1 O1 119.1(3) . . ?
C1 C2 C3 119.3(3) . . ?
C1 C2 H2 120.4 . . ?
C3 C2 H2 120.4 . . ?
C4 C3 C2 119.5(3) . . ?
C4 C3 H3 120.2 . . ?
C2 C3 H3 120.2 . . ?
C3 C4 C5 121.2(3) . . ?
C3 C4 H4 119.4 . . ?
C5 C4 H4 119.4 . . ?
C6 C5 C4 119.6(3) . . ?
C6 C5 H5 120.2 . . ?
C4 C5 H5 120.2 . . ?
O2 C6 C5 124.9(3) . . ?
O2 C6 C1 116.1(3) . . ?
C5 C6 C1 118.9(3) . . ?
O2 C7 H7A 109.5 . . ?
O2 C7 H7B 109.5 . . ?
H7A C7 H7B 109.5 . . ?
O2 C7 H7C 109.5 . . ?
H7A C7 H7C 109.5 . . ?
H7B C7 H7C 109.5 . . ?
C9 C8 C13 120.6(3) . . ?
C9 C8 O3 120.3(3) . . ?
C13 C8 O3 119.0(3) . . ?
C8 C9 C10 119.9(4) . . ?
C8 C9 H9 120.0 . . ?
C10 C9 H9 120.0 . . ?
C11 C10 C9 119.7(4) . . ?
C11 C10 H10 120.1 . . ?
C9 C10 H10 120.1 . . ?
C10 C11 C12 120.8(4) . . ?
C10 C11 H11 119.6 . . ?
C12 C11 H11 119.6 . . ?
C11 C12 C13 119.8(4) . . ?
C11 C12 H12 120.1 . . ?
C13 C12 H12 120.1 . . ?
O4 C13 C12 124.5(3) . . ?
O4 C13 C8 116.3(3) . . ?
C12 C13 C8 119.1(3) . . ?
O4 C14 H14A 109.5 . . ?
O4 C14 H14B 109.5 . . ?
H14A C14 H14B 109.5 . . ?
O4 C14 H14C 109.5 . . ?
H14A C14 H14C 109.5 . . ?
H14B C14 H14C 109.5 . . ?
C20 C15 C16 121.3(3) . . ?
C20 C15 N1 119.2(3) . . ?
C16 C15 N1 119.5(3) . . ?
C15 C16 C17 119.3(3) . . ?
C15 C16 H16 120.4 . . ?
C17 C16 H16 120.4 . . ?
C18 C17 C16 120.0(3) . . ?
C18 C17 H17 120.0 . . ?
C16 C17 H17 120.0 . . ?
C17 C18 C19 120.3(3) . . ?
C17 C18 H18 119.8 . . ?
C19 C18 H18 119.8 . . ?
C18 C19 C20 119.9(3) . . ?
C18 C19 H19 120.1 . . ?
C20 C19 H19 120.1 . . ?
C15 C20 C19 119.3(3) . . ?
C15 C20 H20 120.4 . . ?
C19 C20 H20 120.4 . . ?
C22 C21 C26 122.1(3) . . ?
C22 C21 O5 120.0(3) . . ?
C26 C21 O5 117.9(3) . . ?
C21 C22 C23 119.1(4) . . ?
C21 C22 H22 120.4 . . ?
C23 C22 H22 120.4 . . ?
C24 C23 C22 119.3(4) . . ?
C24 C23 H23 120.3 . . ?
C22 C23 H23 120.3 . . ?
C23 C24 C25 121.5(3) . . ?
C23 C24 H24 119.3 . . ?
C25 C24 H24 119.3 . . ?
C24 C25 C26 119.5(4) . . ?
C24 C25 H25 120.3 . . ?
C26 C25 H25 120.3 . . ?
O6 C26 C25 125.7(3) . . ?
O6 C26 C21 115.8(3) . . ?
C25 C26 C21 118.6(3) . . ?
O6 C27 H27A 109.5 . . ?
O6 C27 H27B 109.5 . . ?
H27A C27 H27B 109.5 . . ?
O6 C27 H27C 109.5 . . ?
H27A C27 H27C 109.5 . . ?
H27B C27 H27C 109.5 . . ?
C29 C28 C33 123.1(4) . . ?
C29 C28 O7 120.5(3) . . ?
C33 C28 O7 116.3(3) . . ?
C28 C29 C30 118.0(4) . . ?
C28 C29 H29 121.0 . . ?
C30 C29 H29 121.0 . . ?
C31 C30 C29 119.7(4) . . ?
C31 C30 H30 120.2 . . ?
C29 C30 H30 120.2 . . ?
C30 C31 C32 121.8(4) . . ?
C30 C31 H31 119.1 . . ?
C32 C31 H31 119.1 . . ?
C31 C32 C33 119.3(4) . . ?
C31 C32 H32 120.3 . . ?
C33 C32 H32 120.3 . . ?
O8 C33 C28 116.2(3) . . ?
O8 C33 C32 125.8(4) . . ?
C28 C33 C32 118.1(4) . . ?
O8 C34 H34A 109.5 . . ?
O8 C34 H34B 109.5 . . ?
H34A C34 H34B 109.5 . . ?
O8 C34 H34C 109.5 . . ?
H34A C34 H34C 109.5 . . ?
H34B C34 H34C 109.5 . . ?
N2 C35 C36 121.5(3) . . ?
N2 C35 H35 119.3 . . ?
C36 C35 H35 119.3 . . ?
N3 C36 C35 121.9(3) . . ?
N3 C36 H36 119.0 . . ?
C35 C36 H36 119.0 . . ?
N3 C37 C38 122.5(3) . . ?
N3 C37 H37 118.8 . . ?
C38 C37 H37 118.8 . . ?
N2 C38 C37 120.9(3) . . ?
N2 C38 H38 119.6 . . ?
C37 C38 H38 119.6 . . ?
O11 Cl1 O12 110.24(19) . . ?
O11 Cl1 O9 110.85(18) . . ?
O12 Cl1 O9 110.56(19) . . ?
O11 Cl1 O10 109.09(17) . . ?
O12 Cl1 O10 108.94(17) . . ?
O9 Cl1 O10 107.07(15) . . ?
Cl1 O10 Ag2 131.31(15) . . ?
Cl1 O10 Ag1 99.62(13) . . ?
Ag2 O10 Ag1 77.77(7) . . ?
O14 Cl2 O15 110.57(19) . . ?
O14 Cl2 O16 111.2(2) . . ?
O15 Cl2 O16 109.40(18) . . ?
O14 Cl2 O13 108.32(17) . . ?
O15 Cl2 O13 108.67(15) . . ?
O16 Cl2 O13 108.64(17) . . ?
Cl2 O13 Ag2 123.15(14) . . ?

loop_
_geom_bond_atom_site_label_1
_geom_bond_atom_site_label_2
_geom_bond_distance
_geom_bond_site_symmetry_2
_geom_bond_publ_flag
Ag1 N2 2.256(3) . ?
Ag1 P1 2.3428(8) . ?
Ag1 O10 2.553(2) . ?
Ag1 Ag2 3.1893(4) . ?
Ag2 N3 2.311(3) 6_556 ?
Ag2 P2 2.3678(8) . ?
Ag2 O13 2.375(2) . ?
Ag2 O10 2.528(2) . ?
P1 O3 1.606(2) . ?
P1 O1 1.618(2) . ?
P1 N1 1.675(3) . ?
P2 O5 1.607(2) . ?
P2 O7 1.613(2) . ?
P2 N1 1.683(3) . ?
O1 C1 1.406(4) . ?
O2 C6 1.368(4) . ?
O2 C7 1.438(4) . ?
O3 C8 1.406(4) . ?
O4 C13 1.370(4) . ?
O4 C14 1.442(5) . ?
O5 C21 1.419(4) . ?
O6 C26 1.371(4) . ?
O6 C27 1.431(4) . ?
O7 C28 1.422(4) . ?
O8 C33 1.361(5) . ?
O8 C34 1.436(4) . ?
N1 C15 1.465(4) . ?
N2 C38 1.335(4) . ?
N2 C35 1.337(4) . ?
N3 C37 1.330(4) . ?
N3 C36 1.332(4) . ?
N3 Ag2 2.311(3) 6_656 ?
C1 C2 1.371(5) . ?
C1 C6 1.396(4) . ?
C2 C3 1.396(5) . ?
C2 H2 0.9500 . ?
C3 C4 1.377(5) . ?
C3 H3 0.9500 . ?
C4 C5 1.386(5) . ?
C4 H4 0.9500 . ?
C5 C6 1.385(5) . ?
C5 H5 0.9500 . ?
C7 H7A 0.9800 . ?
C7 H7B 0.9800 . ?
C7 H7C 0.9800 . ?
C8 C9 1.381(5) . ?
C8 C13 1.391(5) . ?
C9 C10 1.388(5) . ?
C9 H9 0.9500 . ?
C10 C11 1.374(6) . ?
C10 H10 0.9500 . ?
C11 C12 1.386(5) . ?
C11 H11 0.9500 . ?
C12 C13 1.390(5) . ?
C12 H12 0.9500 . ?
C14 H14A 0.9800 . ?
C14 H14B 0.9800 . ?
C14 H14C 0.9800 . ?
C15 C20 1.382(4) . ?
C15 C16 1.383(5) . ?
C16 C17 1.389(4) . ?
C16 H16 0.9500 . ?
C17 C18 1.385(5) . ?
C17 H17 0.9500 . ?
C18 C19 1.387(5) . ?
C18 H18 0.9500 . ?
C19 C20 1.391(5) . ?
C19 H19 0.9500 . ?
C20 H20 0.9500 . ?
C21 C22 1.371(5) . ?
C21 C26 1.395(5) . ?
C22 C23 1.398(5) . ?
C22 H22 0.9500 . ?
C23 C24 1.379(6) . ?
C23 H23 0.9500 . ?
C24 C25 1.389(6) . ?
C24 H24 0.9500 . ?
C25 C26 1.389(5) . ?
C25 H25 0.9500 . ?
C27 H27A 0.9800 . ?
C27 H27B 0.9800 . ?
C27 H27C 0.9800 . ?
C28 C29 1.378(5) . ?
C28 C33 1.386(5) . ?
C29 C30 1.394(6) . ?
C29 H29 0.9500 . ?
C30 C31 1.373(7) . ?
C30 H30 0.9500 . ?
C31 C32 1.388(7) . ?
C31 H31 0.9500 . ?
C32 C33 1.390(5) . ?
C32 H32 0.9500 . ?
C34 H34A 0.9800 . ?
C34 H34B 0.9800 . ?
C34 H34C 0.9800 . ?
C35 C36 1.385(5) . ?
C35 H35 0.9500 . ?
C36 H36 0.9500 . ?
C37 C38 1.388(5) . ?
C37 H37 0.9500 . ?
C38 H38 0.9500 . ?
Cl1 O11 1.417(3) . ?
Cl1 O12 1.430(3) . ?
Cl1 O9 1.443(3) . ?
Cl1 O10 1.459(3) . ?
Cl2 O14 1.421(3) . ?
Cl2 O15 1.432(3) . ?
Cl2 O16 1.433(3) . ?
Cl2 O13 1.460(2) . ?
